data_2222146
loop_
_publ_author_name
'Hao, Yu-Mei'

_publ_section_title
;
 1-[(2-Anilinoethyl)iminiomethyl]-2-naphtholate
;
_journal_coeditor_code SJ2625
_journal_issue 6
_journal_name_full 'Acta Crystallographica Section E'
_journal_page_first o1400
_journal_paper_doi 10.1107/S1600536809019096
_journal_volume 65
_journal_year 2009
_chemical_formula_iupac 'C19 H18 N2 O'
_chemical_formula_moiety 'C19 H18 N2 O'
_chemical_formula_sum 'C19 H18 N2 O'
_chemical_formula_weight 290.35
_chemical_name_systematic
;
1-[(2-Anilinoethyl)iminiomethyl]-2-naphtholate
;
_space_group_IT_number 9
_symmetry_cell_setting monoclinic
_symmetry_space_group_name_Hall 'C -2yc'
_symmetry_space_group_name_H-M 'C 1 c 1'
_atom_sites_solution_hydrogens geom
_atom_sites_solution_primary direct
_atom_sites_solution_secondary difmap
_audit_creation_method SHELXL-97
_cell_angle_alpha 90.00
_cell_angle_beta 104.263(2)
_cell_angle_gamma 90.00
_cell_formula_units_Z 4
_cell_length_a 27.511(3)
_cell_length_b 6.845(2)
_cell_length_c 8.543(2)
_cell_measurement_reflns_used 1258
_cell_measurement_temperature 298(2)
_cell_measurement_theta_max 24.5
_cell_measurement_theta_min 2.5
_cell_volume 1559.2(6)
_computing_cell_refinement 'SAINT (Bruker, 2002)'
_computing_data_collection 'SMART (Bruker, 2002)'
_computing_data_reduction 'SAINT (Bruker, 2002)'
_computing_molecular_graphics 'SHELXTL (Sheldrick, 2008)'
_computing_publication_material 'SHELXL97 (Sheldrick, 2008)'
_computing_structure_refinement 'SHELXL97 (Sheldrick, 2008)'
_computing_structure_solution 'SHELXS97 (Sheldrick, 2008)'
_diffrn_ambient_temperature 298(2)
_diffrn_measured_fraction_theta_full 0.983
_diffrn_measured_fraction_theta_max 0.983
_diffrn_measurement_device_type 'Bruker SMART CCD area-detector'
_diffrn_measurement_method \w
_diffrn_radiation_monochromator graphite
_diffrn_radiation_source 'fine-focus sealed tube'
_diffrn_radiation_type MoK\a
_diffrn_radiation_wavelength 0.71073
_diffrn_reflns_av_R_equivalents 0.0207
_diffrn_reflns_av_sigmaI/netI 0.0255
_diffrn_reflns_limit_h_max 35
_diffrn_reflns_limit_h_min -31
_diffrn_reflns_limit_k_max 8
_diffrn_reflns_limit_k_min -6
_diffrn_reflns_limit_l_max 11
_diffrn_reflns_limit_l_min -11
_diffrn_reflns_number 4485
_diffrn_reflns_theta_full 27.49
_diffrn_reflns_theta_max 27.49
_diffrn_reflns_theta_min 3.06
_diffrn_standards_number 0
_exptl_absorpt_coefficient_mu 0.077
_exptl_absorpt_correction_T_max 0.9862
_exptl_absorpt_correction_T_min 0.9824
_exptl_absorpt_correction_type multi-scan
_exptl_absorpt_process_details '(SADABS; Sheldrick, 1996)'
_exptl_crystal_colour yellow
_exptl_crystal_density_diffrn 1.237
_exptl_crystal_density_method 'not measured'
_exptl_crystal_description block
_exptl_crystal_F_000 616
_exptl_crystal_size_max 0.23
_exptl_crystal_size_mid 0.21
_exptl_crystal_size_min 0.18
_refine_diff_density_max 0.178
_refine_diff_density_min -0.184
_refine_ls_extinction_method none
_refine_ls_goodness_of_fit_ref 1.063
_refine_ls_hydrogen_treatment mixed
_refine_ls_matrix_type full
_refine_ls_number_parameters 202
_refine_ls_number_reflns 1753
_refine_ls_number_restraints 3
_refine_ls_restrained_S_all 1.062
_refine_ls_R_factor_all 0.0548
_refine_ls_R_factor_gt 0.0380
_refine_ls_shift/su_max_lt 0.001
_refine_ls_shift/su_mean 0.000
_refine_ls_structure_factor_coef Fsqd
_refine_ls_weighting_details 'calc w=1/[\s^2^(Fo^2^)+(0.0531P)^2^+0.1092P] where P=(Fo^2^+2Fc^2^)/3'
_refine_ls_weighting_scheme calc
_refine_ls_wR_factor_gt 0.0927
_refine_ls_wR_factor_ref 0.1048
_reflns_number_gt 1312
_reflns_number_total 1753
_reflns_threshold_expression I>2\s(I)
_cod_data_source_file sj2625.cif
_cod_data_source_block I
_cod_original_sg_symbol_H-M 'C c'
_cod_database_code 2222146
_cod_database_fobs_code 2222146

loop_
_symmetry_equiv_pos_as_xyz
'x, y, z'
'x, -y, z+1/2'
'x+1/2, y+1/2, z'
'x+1/2, -y+1/2, z+1/2'

loop_
_atom_site_type_symbol
_atom_site_label
_atom_site_fract_x
_atom_site_fract_y
_atom_site_fract_z
_atom_site_U_iso_or_equiv
_atom_site_adp_type
_atom_site_calc_flag
_atom_site_refinement_flags
_atom_site_occupancy
_atom_site_disorder_assembly
_atom_site_disorder_group
O O1 0.52924(7) 0.9086(3) 0.4162(2) 0.0576(5) Uani d . 1 . .
N N1 0.53391(8) 0.5581(3) 0.5306(3) 0.0497(5) Uani d D 1 . .
N N2 0.46277(8) 0.2671(3) 0.3271(3) 0.0522(6) Uani d . 1 . .
H H2 0.4912 0.2202 0.3207 0.063 Uiso calc R 1 . .
C C1 0.60256(9) 0.7135(4) 0.4543(3) 0.0465(6) Uani d . 1 . .
C C2 0.57425(10) 0.8886(4) 0.4038(3) 0.0491(6) Uani d . 1 . .
C C3 0.59731(11) 1.0404(4) 0.3330(4) 0.0608(7) Uani d . 1 . .
H H3 0.5793 1.1537 0.2974 0.073 Uiso calc R 1 . .
C C4 0.64475(12) 1.0231(5) 0.3167(4) 0.0658(8) Uani d . 1 . .
H H4 0.6583 1.1247 0.2689 0.079 Uiso calc R 1 . .
C C5 0.67481(11) 0.8544(5) 0.3702(3) 0.0583(7) Uani d . 1 . .
C C6 0.72446(13) 0.8429(6) 0.3537(5) 0.0791(10) Uani d . 1 . .
H H6 0.7374 0.9433 0.3027 0.095 Uiso calc R 1 . .
C C7 0.75394(13) 0.6840(7) 0.4128(5) 0.0908(12) Uani d . 1 . .
H H7 0.7868 0.6775 0.4031 0.109 Uiso calc R 1 . .
C C8 0.73446(14) 0.5358(7) 0.4859(6) 0.0953(13) Uani d . 1 . .
H H8 0.7546 0.4294 0.5269 0.114 Uiso calc R 1 . .
C C9 0.68608(12) 0.5403(5) 0.5000(5) 0.0748(9) Uani d . 1 . .
H H9 0.6738 0.4360 0.5487 0.090 Uiso calc R 1 . .
C C10 0.65441(10) 0.6995(4) 0.4422(3) 0.0541(7) Uani d . 1 . .
C C11 0.57962(10) 0.5575(4) 0.5134(3) 0.0490(6) Uani d . 1 . .
H H11 0.5985 0.4445 0.5427 0.059 Uiso calc R 1 . .
C C12 0.50873(11) 0.3947(4) 0.5875(4) 0.0568(7) Uani d . 1 . .
H H12A 0.5046 0.4237 0.6945 0.068 Uiso calc R 1 . .
H H12B 0.5293 0.2784 0.5948 0.068 Uiso calc R 1 . .
C C13 0.45822(10) 0.3570(4) 0.4749(4) 0.0540(7) Uani d . 1 . .
H H13A 0.4389 0.2724 0.5278 0.065 Uiso calc R 1 . .
H H13B 0.4403 0.4796 0.4504 0.065 Uiso calc R 1 . .
C C14 0.42170(10) 0.2552(4) 0.1944(3) 0.0477(6) Uani d . 1 . .
C C15 0.42493(12) 0.1449(4) 0.0608(4) 0.0590(7) Uani d . 1 . .
H H15 0.4542 0.0759 0.0627 0.071 Uiso calc R 1 . .
C C16 0.38583(14) 0.1359(4) -0.0735(4) 0.0689(9) Uani d . 1 . .
H H16 0.3890 0.0605 -0.1609 0.083 Uiso calc R 1 . .
C C17 0.34208(13) 0.2356(5) -0.0821(5) 0.0732(9) Uani d . 1 . .
H H17 0.3157 0.2291 -0.1742 0.088 Uiso calc R 1 . .
C C18 0.33809(12) 0.3459(5) 0.0492(4) 0.0687(8) Uani d . 1 . .
H H18 0.3088 0.4154 0.0454 0.082 Uiso calc R 1 . .
C C19 0.37702(11) 0.3545(4) 0.1862(4) 0.0579(7) Uani d . 1 . .
H H19 0.3734 0.4276 0.2743 0.070 Uiso calc R 1 . .
H H1 0.5170(12) 0.671(3) 0.501(4) 0.080 Uiso d D 1 . .

loop_
_atom_site_aniso_label
_atom_site_aniso_U_11
_atom_site_aniso_U_22
_atom_site_aniso_U_33
_atom_site_aniso_U_12
_atom_site_aniso_U_13
_atom_site_aniso_U_23
O1 0.0519(11) 0.0450(10) 0.0754(13) 0.0099(8) 0.0146(9) 0.0058(9)
N1 0.0534(14) 0.0385(12) 0.0542(13) 0.0029(9) 0.0075(11) 0.0009(9)
N2 0.0450(12) 0.0432(12) 0.0711(15) 0.0038(9) 0.0196(11) -0.0043(10)
C1 0.0464(14) 0.0426(13) 0.0468(13) 0.0018(11) 0.0048(11) -0.0035(11)
C2 0.0530(16) 0.0412(14) 0.0482(15) 0.0029(11) 0.0032(12) -0.0041(11)
C3 0.0627(18) 0.0502(17) 0.0656(19) 0.0018(13) 0.0084(15) 0.0088(14)
C4 0.068(2) 0.0579(18) 0.0687(19) -0.0112(14) 0.0112(16) 0.0064(15)
C5 0.0512(15) 0.064(2) 0.0569(16) -0.0055(13) 0.0081(13) -0.0087(13)
C6 0.058(2) 0.092(3) 0.088(2) -0.0136(18) 0.0210(18) -0.009(2)
C7 0.054(2) 0.107(3) 0.112(3) 0.005(2) 0.021(2) -0.014(3)
C8 0.063(2) 0.087(3) 0.136(4) 0.025(2) 0.024(2) 0.004(3)
C9 0.0580(19) 0.067(2) 0.098(2) 0.0130(15) 0.0163(18) 0.0022(19)
C10 0.0495(15) 0.0532(16) 0.0548(16) 0.0020(12) 0.0039(12) -0.0087(12)
C11 0.0533(16) 0.0392(14) 0.0500(14) 0.0088(11) 0.0041(11) -0.0025(11)
C12 0.0704(18) 0.0447(14) 0.0568(16) 0.0015(13) 0.0184(14) 0.0058(13)
C13 0.0594(16) 0.0397(14) 0.0665(17) -0.0028(12) 0.0226(14) -0.0025(12)
C14 0.0474(15) 0.0345(12) 0.0659(17) -0.0024(10) 0.0230(14) 0.0004(11)
C15 0.0647(17) 0.0372(13) 0.081(2) -0.0035(12) 0.0301(16) -0.0078(13)
C16 0.086(2) 0.0496(18) 0.074(2) -0.0129(17) 0.0246(19) -0.0135(15)
C17 0.074(2) 0.0609(19) 0.079(2) -0.0137(17) 0.0080(17) 0.0017(17)
C18 0.0557(18) 0.0620(19) 0.087(2) 0.0049(15) 0.0152(17) 0.0037(17)
C19 0.0548(16) 0.0503(17) 0.0725(19) 0.0072(12) 0.0228(14) -0.0027(13)

loop_
_atom_type_symbol
_atom_type_description
_atom_type_scat_dispersion_real
_atom_type_scat_dispersion_imag
_atom_type_scat_source
C C 0.0033 0.0000 'International Tables Vol C Tables 4.2.6.8 and 6.1.1.4'
H H 0.0000 0.0000 'International Tables Vol C Tables 4.2.6.8 and 6.1.1.4'
N N 0.0061 0.0000 'International Tables Vol C Tables 4.2.6.8 and 6.1.1.4'
O O 0.0106 0.0000 'International Tables Vol C Tables 4.2.6.8 and 6.1.1.4'

loop_
_geom_angle_atom_site_label_1
_geom_angle_atom_site_label_2
_geom_angle_atom_site_label_3
_geom_angle_site_symmetry_1
_geom_angle_site_symmetry_3
_geom_angle
_geom_angle_publ_flag
C11 N1 C12 . . 125.9(2) ?
C11 N1 H1 . . 114(2) ?
C12 N1 H1 . . 120(2) ?
C14 N2 C13 . . 120.8(2) ?
C14 N2 H2 . . 119.6 ?
C13 N2 H2 . . 119.6 ?
C11 C1 C2 . . 119.1(2) ?
C11 C1 C10 . . 120.8(2) ?
C2 C1 C10 . . 120.1(2) ?
O1 C2 C3 . . 119.9(2) ?
O1 C2 C1 . . 122.0(2) ?
C3 C2 C1 . . 118.0(2) ?
C4 C3 C2 . . 121.4(3) ?
C4 C3 H3 . . 119.3 ?
C2 C3 H3 . . 119.3 ?
C3 C4 C5 . . 122.4(3) ?
C3 C4 H4 . . 118.8 ?
C5 C4 H4 . . 118.8 ?
C6 C5 C10 . . 120.1(3) ?
C6 C5 C4 . . 120.8(3) ?
C10 C5 C4 . . 119.1(3) ?
C7 C6 C5 . . 120.4(4) ?
C7 C6 H6 . . 119.8 ?
C5 C6 H6 . . 119.8 ?
C8 C7 C6 . . 119.5(3) ?
C8 C7 H7 . . 120.3 ?
C6 C7 H7 . . 120.3 ?
C9 C8 C7 . . 121.5(4) ?
C9 C8 H8 . . 119.2 ?
C7 C8 H8 . . 119.2 ?
C8 C9 C10 . . 121.3(4) ?
C8 C9 H9 . . 119.4 ?
C10 C9 H9 . . 119.4 ?
C9 C10 C5 . . 117.2(3) ?
C9 C10 C1 . . 123.9(3) ?
C5 C10 C1 . . 118.9(2) ?
N1 C11 C1 . . 125.0(2) ?
N1 C11 H11 . . 117.5 ?
C1 C11 H11 . . 117.5 ?
N1 C12 C13 . . 111.0(2) ?
N1 C12 H12A . . 109.4 ?
C13 C12 H12A . . 109.4 ?
N1 C12 H12B . . 109.4 ?
C13 C12 H12B . . 109.4 ?
H12A C12 H12B . . 108.0 ?
N2 C13 C12 . . 111.6(2) ?
N2 C13 H13A . . 109.3 ?
C12 C13 H13A . . 109.3 ?
N2 C13 H13B . . 109.3 ?
C12 C13 H13B . . 109.3 ?
H13A C13 H13B . . 108.0 ?
C15 C14 C19 . . 117.3(3) ?
C15 C14 N2 . . 119.9(2) ?
C19 C14 N2 . . 122.8(2) ?
C16 C15 C14 . . 121.1(3) ?
C16 C15 H15 . . 119.4 ?
C14 C15 H15 . . 119.4 ?
C15 C16 C17 . . 121.5(3) ?
C15 C16 H16 . . 119.3 ?
C17 C16 H16 . . 119.3 ?
C16 C17 C18 . . 118.3(3) ?
C16 C17 H17 . . 120.9 ?
C18 C17 H17 . . 120.9 ?
C17 C18 C19 . . 120.8(3) ?
C17 C18 H18 . . 119.6 ?
C19 C18 H18 . . 119.6 ?
C18 C19 C14 . . 120.9(3) ?
C18 C19 H19 . . 119.5 ?
C14 C19 H19 . . 119.5 ?

loop_
_geom_bond_atom_site_label_1
_geom_bond_atom_site_label_2
_geom_bond_site_symmetry_2
_geom_bond_distance
_geom_bond_publ_flag
O1 C2 . 1.276(3) ?
N1 C11 . 1.302(3) ?
N1 C12 . 1.460(3) ?
N1 H1 . 0.907(10) ?
N2 C14 . 1.392(3) ?
N2 C13 . 1.437(3) ?
N2 H2 . 0.8600 ?
C1 C11 . 1.397(4) ?
C1 C2 . 1.436(4) ?
C1 C10 . 1.459(4) ?
C2 C3 . 1.427(4) ?
C3 C4 . 1.351(4) ?
C3 H3 . 0.9300 ?
C4 C5 . 1.428(5) ?
C4 H4 . 0.9300 ?
C5 C6 . 1.409(4) ?
C5 C10 . 1.410(4) ?
C6 C7 . 1.376(6) ?
C6 H6 . 0.9300 ?
C7 C8 . 1.368(6) ?
C7 H7 . 0.9300 ?
C8 C9 . 1.366(5) ?
C8 H8 . 0.9300 ?
C9 C10 . 1.407(4) ?
C9 H9 . 0.9300 ?
C11 H11 . 0.9300 ?
C12 C13 . 1.505(4) ?
C12 H12A . 0.9700 ?
C12 H12B . 0.9700 ?
C13 H13A . 0.9700 ?
C13 H13B . 0.9700 ?
C14 C15 . 1.389(4) ?
C14 C19 . 1.391(4) ?
C15 C16 . 1.367(5) ?
C15 H15 . 0.9300 ?
C16 C17 . 1.370(5) ?
C16 H16 . 0.9300 ?
C17 C18 . 1.379(5) ?
C17 H17 . 0.9300 ?
C18 C19 . 1.379(4) ?
C18 H18 . 0.9300 ?
C19 H19 . 0.9300 ?

loop_
_geom_hbond_atom_site_label_D
_geom_hbond_atom_site_label_H
_geom_hbond_atom_site_label_A
_geom_hbond_site_symmetry_A
_geom_hbond_distance_DH
_geom_hbond_distance_HA
_geom_hbond_distance_DA
_geom_hbond_angle_DHA
N1 H1 O1 . 0.907(10) 1.84(3) 2.582(3) 137(3)
N2 H2 O1 1_545 0.86 2.43 3.043(3) 129.1

loop_
_cod_related_entry_id
_cod_related_entry_database
_cod_related_entry_code
1 ChemSpider 30655797
